data_4115537
loop_
_publ_author_name
'Kazuki Sada'
'Michihiro Sugahara'
'Kazuaki Kato'
'Mikiji Miyata'

_publ_section_title
;
 Controlled Expansion of a Molecular Cavity in a Steroid Host Compound
;
_journal_name_full 'Journal of the American Chemical Society'
_journal_page_first 4386
_journal_page_last 4392
_journal_paper_doi 10.1021/ja0038528
_journal_volume 123
_journal_year 2001
_chemical_formula_sum 'C28 H47 N O5'
_chemical_formula_weight 477.68
_space_group_IT_number 19
_symmetry_cell_setting orthorhombic
_symmetry_Int_Tables_number 19
_symmetry_space_group_name_Hall 'P 2ac 2ab'
_symmetry_space_group_name_H-M 'P 21 21 21'
_cell_angle_alpha 90
_cell_angle_beta 90
_cell_angle_gamma 90
_cell_formula_units_Z 4
_cell_length_a 17.829(10)
_cell_length_b 18.906(4)
_cell_length_c 8.282(1)
_cell_measurement_reflns_used 42
_cell_measurement_temperature 288.2
_cell_measurement_theta_max 25.0
_cell_measurement_theta_min 2.5
_cell_volume 2791.7(17)
_computing_cell_refinement PROCESS
_computing_data_collection PROCESS
_computing_data_reduction 'teXsan Ver. 1.10'
_computing_publication_material 'teXsan Ver. 1.10'
_computing_structure_refinement 'teXsan Ver. 1.10'
_computing_structure_solution SIR92
_diffrn_detector_area_resol_mean 0.010000
_diffrn_measured_fraction_theta_full 0.7925
_diffrn_measured_fraction_theta_max 0.7925
_diffrn_measurement_device_type 'Rigaku RAXIS-IV Imaging Plate'
_diffrn_measurement_method \w
_diffrn_radiation_type 'Mo K\a'
_diffrn_radiation_wavelength 0.7107
_diffrn_reflns_av_R_equivalents 0.038
_diffrn_reflns_limit_h_max 21
_diffrn_reflns_limit_h_min 0
_diffrn_reflns_limit_k_max 22
_diffrn_reflns_limit_k_min 0
_diffrn_reflns_limit_l_max 9
_diffrn_reflns_limit_l_min 0
_diffrn_reflns_number 2228
_diffrn_reflns_theta_full 25.01
_diffrn_reflns_theta_max 25.01
_exptl_absorpt_coefficient_mu 0.076
_exptl_absorpt_correction_type none
_exptl_crystal_colour colorless
_exptl_crystal_density_diffrn 1.136
_exptl_crystal_description prism
_exptl_crystal_size_max 0.300
_exptl_crystal_size_mid 0.100
_exptl_crystal_size_min 0.100
_refine_diff_density_max 0.27
_refine_diff_density_min -0.28
_refine_ls_extinction_method none
_refine_ls_goodness_of_fit_ref 1.300
_refine_ls_hydrogen_treatment noref
_refine_ls_number_parameters 307
_refine_ls_number_reflns 2115
_refine_ls_R_factor_gt 0.0599
_refine_ls_shift/su_max 0.0007
_refine_ls_structure_factor_coef Fsqd
_refine_ls_weighting_details 'w = 1/[\s^2^(Fo^2^) + (0.09000(Max(Fo^2^,0) + 2Fc^2^)/3)^2^]'
_refine_ls_weighting_scheme calc
_refine_ls_wR_factor_ref 0.1553
_reflns_number_gt 2032
_reflns_number_total 2224
_reflns_threshold_expression F^2^>2.0\s(F^2^)
_cod_data_source_file ja0038528_2.cif
_cod_data_source_block bishomocholic_acid/Acetoni
_cod_original_cell_volume 2791(1)
_cod_original_sg_symbol_H-M 'P 21 21 21 '
_cod_original_formula_sum 'C28 H47 N O5 '
_cod_database_code 4115537

loop_
_symmetry_equiv_pos_as_xyz
x,y,z
1/2-x,-y,1/2+z
1/2+x,1/2-y,-z
-x,1/2+y,1/2-z

loop_
_atom_site_label
_atom_site_type_symbol
_atom_site_fract_x
_atom_site_fract_y
_atom_site_fract_z
_atom_site_U_iso_or_equiv
_atom_site_adp_type
_atom_site_occupancy
_atom_site_calc_flag
O(1) O -0.8340(2) 0.0358(2) -0.2801(4) 0.061(1) Uani 1.00 d
O(2) O -0.5809(2) -0.0101(2) -0.0446(4) 0.0520(9) Uani 1.00 d
O(3) O -0.5405(2) -0.0449(2) -0.5809(4) 0.0522(9) Uani 1.00 d
O(4) O -0.1237(2) -0.3826(2) -0.6498(5) 0.082(1) Uani 1.00 d
O(5) O -0.0747(2) -0.3563(2) -0.8909(5) 0.064(1) Uani 1.00 d
N(1) N -0.1054(6) -0.1758(7) -0.324(2) 0.220(6) Uani 1.00 d
C(1) C -0.6852(3) 0.1584(3) -0.4323(6) 0.056(1) Uani 1.00 d
C(2) C -0.7440(2) 0.1004(3) -0.4363(6) 0.056(1) Uani 1.00 d
C(3) C -0.7806(2) 0.0925(3) -0.2724(6) 0.054(1) Uani 1.00 d
C(4) C -0.7221(2) 0.0786(3) -0.1455(6) 0.050(1) Uani 1.00 d
C(5) C -0.6586(2) 0.1345(3) -0.1404(6) 0.051(1) Uani 1.00 d
C(6) C -0.5996(3) 0.1180(3) -0.0108(6) 0.055(1) Uani 1.00 d
C(7) C -0.5448(2) 0.0587(3) -0.0532(5) 0.047(1) Uani 1.00 d
C(8) C -0.5118(2) 0.0665(2) -0.2229(5) 0.042(1) Uani 1.00 d
C(9) C -0.5728(2) 0.0800(2) -0.3501(5) 0.040(1) Uani 1.00 d
C(10) C -0.6216(2) 0.1467(3) -0.3100(6) 0.050(1) Uani 1.00 d
C(11) C -0.5397(2) 0.0812(3) -0.5235(5) 0.048(1) Uani 1.00 d
C(12) C -0.4931(2) 0.0167(3) -0.5645(5) 0.044(1) Uani 1.00 d
C(13) C -0.4299(2) 0.0048(2) -0.4423(5) 0.038(1) Uani 1.00 d
C(14) C -0.4655(2) 0.0015(2) -0.2718(5) 0.038(1) Uani 1.00 d
C(15) C -0.4010(2) -0.0220(3) -0.1619(5) 0.048(1) Uani 1.00 d
C(16) C -0.3546(3) -0.0730(3) -0.2703(6) 0.050(1) Uani 1.00 d
C(17) C -0.3884(2) -0.0684(2) -0.4445(5) 0.042(1) Uani 1.00 d
C(18) C -0.3725(2) 0.0659(3) -0.4588(6) 0.051(1) Uani 1.00 d
C(19) C -0.5744(3) 0.2147(3) -0.3069(7) 0.067(2) Uani 1.00 d
C(20) C -0.3288(2) -0.0829(3) -0.5759(5) 0.049(1) Uani 1.00 d
C(21) C -0.3566(3) -0.0682(3) -0.7462(6) 0.062(2) Uani 1.00 d
C(22) C -0.3015(3) -0.1595(3) -0.5607(6) 0.056(1) Uani 1.00 d
C(23) C -0.2334(3) -0.1763(3) -0.6635(8) 0.068(2) Uani 1.00 d
C(24) C -0.2076(3) -0.2544(3) -0.6564(7) 0.059(1) Uani 1.00 d
C(25) C -0.1403(3) -0.2649(3) -0.7558(8) 0.068(2) Uani 1.00 d
C(26) C -0.1123(3) -0.3391(3) -0.7560(7) 0.060(2) Uani 1.00 d
C(27) C -0.0705(5) -0.2235(6) -0.299(1) 0.114(3) Uani 1.00 d
C(28) C -0.0307(5) -0.2831(5) -0.265(1) 0.116(3) Uani 1.00 d
H(1) H -0.6625 0.1642 -0.5392 0.0739 Uiso 1.00 calc
H(2) H -0.7099 0.2027 -0.4091 0.0739 Uiso 1.00 calc
H(3) H -0.7813 0.1080 -0.5195 0.0721 Uiso 1.00 calc
H(4) H -0.7200 0.0548 -0.4652 0.0721 Uiso 1.00 calc
H(5) H -0.8050 0.1382 -0.2416 0.0697 Uiso 1.00 calc
H(6) H -0.7443 0.0725 -0.0376 0.0649 Uiso 1.00 calc
H(7) H -0.6986 0.0321 -0.1677 0.0649 Uiso 1.00 calc
H(8) H -0.6842 0.1786 -0.1078 0.0639 Uiso 1.00 calc
H(9) H -0.6247 0.1044 0.0899 0.0676 Uiso 1.00 calc
H(10) H -0.5713 0.1600 0.0142 0.0676 Uiso 1.00 calc
H(11) H -0.5041 0.0586 0.0233 0.0611 Uiso 1.00 calc
H(12) H -0.4772 0.1077 -0.2262 0.0494 Uiso 1.00 calc
H(13) H -0.6060 0.0391 -0.3443 0.0494 Uiso 1.00 calc
H(14) H -0.5797 0.0855 -0.5975 0.0579 Uiso 1.00 calc
H(15) H -0.5094 0.1236 -0.5294 0.0579 Uiso 1.00 calc
H(16) H -0.4682 0.0255 -0.6703 0.0508 Uiso 1.00 calc
H(17) H -0.5021 -0.0365 -0.2717 0.0452 Uiso 1.00 calc
H(18) H -0.3724 0.0173 -0.1249 0.0612 Uiso 1.00 calc
H(19) H -0.4195 -0.0468 -0.0668 0.0612 Uiso 1.00 calc
H(20) H -0.3537 -0.1209 -0.2311 0.0541 Uiso 1.00 calc
H(21) H -0.3017 -0.0582 -0.2761 0.0541 Uiso 1.00 calc
H(22) H -0.4280 -0.1051 -0.4545 0.0618 Uiso 1.00 calc
H(23) H -0.3307 0.0613 -0.3873 0.0722 Uiso 1.00 calc
H(24) H -0.3509 0.0676 -0.5689 0.0722 Uiso 1.00 calc
H(25) H -0.3950 0.1112 -0.4418 0.0722 Uiso 1.00 calc
H(26) H -0.5336 0.2094 -0.2306 0.0937 Uiso 1.00 calc
H(27) H -0.5524 0.2236 -0.4107 0.0937 Uiso 1.00 calc
H(28) H -0.6030 0.2548 -0.2759 0.0937 Uiso 1.00 calc
H(29) H -0.2853 -0.0521 -0.5506 0.0614 Uiso 1.00 calc
H(30) H -0.3193 -0.0766 -0.8249 0.0905 Uiso 1.00 calc
H(31) H -0.3739 -0.0202 -0.7563 0.0905 Uiso 1.00 calc
H(32) H -0.3990 -0.0985 -0.7689 0.0905 Uiso 1.00 calc
H(33) H -0.2912 -0.1717 -0.4514 0.0660 Uiso 1.00 calc
H(34) H -0.3422 -0.1900 -0.5973 0.0660 Uiso 1.00 calc
H(35) H -0.1928 -0.1465 -0.6254 0.0950 Uiso 1.00 calc
H(36) H -0.2437 -0.1626 -0.7727 0.0950 Uiso 1.00 calc
H(37) H -0.2483 -0.2866 -0.6966 0.0829 Uiso 1.00 calc
H(38) H -0.1996 -0.2710 -0.5457 0.0829 Uiso 1.00 calc
H(39) H -0.1506 -0.2484 -0.8638 0.0893 Uiso 1.00 calc
H(40) H -0.1018 -0.2325 -0.7130 0.0893 Uiso 1.00 calc
H(41) H -0.8828 0.0387 -0.2330 0.0889 Uiso 1.00 calc
H(42) H -0.6318 -0.0271 0.0351 0.0889 Uiso 1.00 calc
H(43) H -0.5792 -0.0658 -0.5011 0.0889 Uiso 1.00 calc
H(44) H -0.0646 -0.4131 -0.8740 0.0889 Uiso 1.00 calc
H(45) H -0.0517 -0.3186 -0.2021 0.1522 Uiso 1.00 calc
H(46) H 0.0179 -0.2695 -0.1957 0.1522 Uiso 1.00 calc
H(47) H -0.0039 -0.3064 -0.3562 0.1522 Uiso 1.00 calc

loop_
_atom_site_aniso_label
_atom_site_aniso_U_11
_atom_site_aniso_U_22
_atom_site_aniso_U_33
_atom_site_aniso_U_12
_atom_site_aniso_U_13
_atom_site_aniso_U_23
O(1) 0.037(2) 0.089(3) 0.057(2) -0.013(2) 0.004(1) -0.007(2)
O(2) 0.054(2) 0.047(2) 0.055(2) -0.002(2) 0.006(1) -0.001(1)
O(3) 0.046(2) 0.061(2) 0.049(2) -0.007(2) -0.004(1) -0.006(1)
O(4) 0.096(3) 0.072(3) 0.077(3) 0.036(2) 0.022(2) 0.023(2)
O(5) 0.066(2) 0.057(2) 0.069(2) 0.006(2) 0.006(2) 0.004(2)
N(1) 0.20(1) 0.23(1) 0.23(1) 0.074(10) -0.11(1) -0.12(1)
C(1) 0.047(2) 0.057(3) 0.064(3) 0.013(2) 0.008(2) 0.015(2)
C(2) 0.038(2) 0.070(4) 0.061(3) 0.003(2) -0.002(2) 0.016(2)
C(3) 0.038(2) 0.067(4) 0.058(3) 0.002(2) 0.004(2) -0.005(2)
C(4) 0.042(2) 0.062(3) 0.046(2) -0.002(2) 0.005(2) -0.007(2)
C(5) 0.046(2) 0.042(3) 0.064(3) 0.000(2) 0.002(2) -0.009(2)
C(6) 0.049(2) 0.055(3) 0.060(3) 0.000(2) -0.001(2) -0.022(2)
C(7) 0.042(2) 0.047(3) 0.052(3) 0.003(2) -0.004(2) -0.005(2)
C(8) 0.041(2) 0.037(2) 0.048(2) 0.002(2) -0.002(2) -0.001(2)
C(9) 0.034(2) 0.040(2) 0.047(2) 0.001(2) 0.000(2) 0.001(2)
C(10) 0.043(2) 0.041(3) 0.067(3) 0.008(2) 0.005(2) 0.002(2)
C(11) 0.041(2) 0.056(3) 0.046(2) 0.004(2) 0.000(2) 0.007(2)
C(12) 0.039(2) 0.056(3) 0.037(2) 0.001(2) 0.002(2) 0.006(2)
C(13) 0.031(2) 0.040(3) 0.044(2) 0.002(2) 0.000(2) 0.003(2)
C(14) 0.035(2) 0.040(2) 0.038(2) 0.000(2) -0.002(2) 0.002(2)
C(15) 0.046(2) 0.054(3) 0.043(2) 0.007(2) -0.005(2) -0.001(2)
C(16) 0.049(3) 0.045(3) 0.056(3) 0.008(2) -0.004(2) 0.004(2)
C(17) 0.042(2) 0.042(3) 0.040(2) 0.004(2) 0.002(2) 0.002(2)
C(18) 0.040(2) 0.040(3) 0.074(3) -0.003(2) 0.001(2) 0.005(2)
C(19) 0.062(3) 0.044(3) 0.096(4) 0.000(3) 0.011(3) -0.003(3)
C(20) 0.049(3) 0.051(3) 0.047(3) 0.007(2) 0.005(2) 0.002(2)
C(21) 0.068(3) 0.067(4) 0.050(3) 0.015(3) 0.010(2) 0.003(2)
C(22) 0.054(3) 0.054(3) 0.058(3) 0.009(2) 0.012(2) 0.002(2)
C(23) 0.071(3) 0.047(3) 0.085(4) 0.014(3) 0.020(3) 0.010(3)
C(24) 0.061(3) 0.046(3) 0.070(3) 0.005(2) 0.009(2) 0.003(2)
C(25) 0.062(3) 0.052(3) 0.090(4) 0.011(3) 0.014(3) 0.010(3)
C(26) 0.049(3) 0.056(3) 0.074(4) 0.008(2) 0.001(2) 0.006(3)
C(27) 0.091(5) 0.121(8) 0.129(7) 0.015(5) -0.022(5) -0.045(6)
C(28) 0.117(6) 0.102(7) 0.129(6) -0.022(5) 0.036(6) -0.021(5)

loop_
_atom_type_symbol
_atom_type_description
_atom_type_scat_dispersion_real
_atom_type_scat_dispersion_imag
_atom_type_scat_source
C C 0.003 0.002
;International Tables for Crystallography
(1992, Vol. C, Tables 4.2.6.8 and 6.1.1.1)
;
H H 0.000 0.000
;International Tables for Crystallography
(1992, Vol. C, Table 6.1.1.2)
;
O O 0.011 0.006
;International Tables for Crystallography
(1992, Vol. C, Tables 4.2.6.8 and 6.1.1.1)
;
N N 0.006 0.003
;International Tables for Crystallography
(1992, Vol. C, Tables 4.2.6.8 and 6.1.1.1)
;

loop_
_geom_angle_atom_site_label_1
_geom_angle_atom_site_label_2
_geom_angle_atom_site_label_3
_geom_angle
_geom_angle_site_symmetry_2
_geom_angle_site_symmetry_3
_geom_angle_publ_flag
C(2) C(1) C(10) 114.8(4) 1_555 1_555 yes
C(1) C(2) C(3) 110.4(4) 1_555 1_555 yes
O(1) C(3) C(2) 108.6(4) 1_555 1_555 yes
O(1) C(3) C(4) 111.2(4) 1_555 1_555 yes
C(2) C(3) C(4) 110.2(3) 1_555 1_555 yes
C(3) C(4) C(5) 114.0(4) 1_555 1_555 yes
C(4) C(5) C(6) 112.4(4) 1_555 1_555 yes
C(4) C(5) C(10) 112.5(4) 1_555 1_555 yes
C(6) C(5) C(10) 111.6(3) 1_555 1_555 yes
C(5) C(6) C(7) 115.3(4) 1_555 1_555 yes
O(2) C(7) C(6) 111.2(4) 1_555 1_555 yes
O(2) C(7) C(8) 107.6(3) 1_555 1_555 yes
C(6) C(7) C(8) 112.7(4) 1_555 1_555 yes
C(7) C(8) C(9) 111.9(3) 1_555 1_555 yes
C(7) C(8) C(14) 111.8(4) 1_555 1_555 yes
C(9) C(8) C(14) 109.5(3) 1_555 1_555 yes
C(8) C(9) C(10) 112.5(3) 1_555 1_555 yes
C(8) C(9) C(11) 111.5(3) 1_555 1_555 yes
C(10) C(9) C(11) 113.3(4) 1_555 1_555 yes
C(1) C(10) C(5) 107.5(3) 1_555 1_555 yes
C(1) C(10) C(9) 112.7(4) 1_555 1_555 yes
C(1) C(10) C(19) 107.1(4) 1_555 1_555 yes
C(5) C(10) C(9) 107.8(4) 1_555 1_555 yes
C(5) C(10) C(19) 109.7(4) 1_555 1_555 yes
C(9) C(10) C(19) 111.8(3) 1_555 1_555 yes
C(9) C(11) C(12) 113.9(4) 1_555 1_555 yes
O(3) C(12) C(11) 110.5(3) 1_555 1_555 yes
O(3) C(12) C(13) 112.0(3) 1_555 1_555 yes
C(11) C(12) C(13) 111.9(4) 1_555 1_555 yes
C(12) C(13) C(14) 107.9(3) 1_555 1_555 yes
C(12) C(13) C(17) 118.0(3) 1_555 1_555 yes
C(12) C(13) C(18) 108.6(3) 1_555 1_555 yes
C(14) C(13) C(17) 99.6(3) 1_555 1_555 yes
C(14) C(13) C(18) 112.4(3) 1_555 1_555 yes
C(17) C(13) C(18) 110.2(3) 1_555 1_555 yes
C(8) C(14) C(13) 115.3(3) 1_555 1_555 yes
C(8) C(14) C(15) 118.6(3) 1_555 1_555 yes
C(13) C(14) C(15) 104.3(3) 1_555 1_555 yes
C(14) C(15) C(16) 103.6(3) 1_555 1_555 yes
C(15) C(16) C(17) 107.0(3) 1_555 1_555 yes
C(13) C(17) C(16) 102.7(3) 1_555 1_555 yes
C(13) C(17) C(20) 119.2(3) 1_555 1_555 yes
C(16) C(17) C(20) 112.0(3) 1_555 1_555 yes
C(17) C(20) C(21) 113.4(4) 1_555 1_555 yes
C(17) C(20) C(22) 109.1(4) 1_555 1_555 yes
C(21) C(20) C(22) 110.6(4) 1_555 1_555 yes
C(20) C(22) C(23) 113.9(4) 1_555 1_555 yes
C(22) C(23) C(24) 114.6(4) 1_555 1_555 yes
C(23) C(24) C(25) 110.5(4) 1_555 1_555 yes
C(24) C(25) C(26) 113.7(4) 1_555 1_555 yes
O(4) C(26) O(5) 121.3(5) 1_555 1_555 yes
O(4) C(26) C(25) 125.3(5) 1_555 1_555 yes
O(5) C(26) C(25) 113.3(4) 1_555 1_555 yes
N(1) C(27) C(28) 177(1) 1_555 1_555 yes

loop_
_geom_bond_atom_site_label_1
_geom_bond_atom_site_label_2
_geom_bond_distance
_geom_bond_publ_flag
O(1) C(3) 1.435(6) yes
O(2) C(7) 1.453(6) yes
O(3) C(12) 1.445(6) yes
O(4) C(26) 1.220(7) yes
O(5) C(26) 1.343(6) yes
N(1) C(27) 1.12(1) yes
C(1) C(2) 1.518(7) yes
C(1) C(10) 1.536(6) yes
C(2) C(3) 1.514(7) yes
C(3) C(4) 1.503(6) yes
C(4) C(5) 1.550(6) yes
C(5) C(6) 1.535(7) yes
C(5) C(10) 1.569(7) yes
C(6) C(7) 1.528(7) yes
C(7) C(8) 1.532(6) yes
C(8) C(9) 1.536(6) yes
C(8) C(14) 1.536(6) yes
C(9) C(10) 1.567(6) yes
C(9) C(11) 1.552(6) yes
C(10) C(19) 1.537(7) yes
C(11) C(12) 1.514(7) yes
C(12) C(13) 1.531(5) yes
C(13) C(14) 1.549(6) yes
C(13) C(17) 1.570(6) yes
C(13) C(18) 1.550(6) yes
C(14) C(15) 1.532(6) yes
C(15) C(16) 1.556(7) yes
C(16) C(17) 1.566(6) yes
C(17) C(20) 1.546(6) yes
C(20) C(21) 1.520(7) yes
C(20) C(22) 1.533(7) yes
C(22) C(23) 1.516(7) yes
C(23) C(24) 1.548(7) yes
C(24) C(25) 1.469(7) yes
C(25) C(26) 1.489(7) yes
C(27) C(28) 1.36(1) yes

loop_
_geom_contact_atom_site_label_1
_geom_contact_atom_site_label_2
_geom_contact_distance
_geom_contact_site_symmetry_2
O(1) O(2) 2.708(4) 2_354
O(1) O(3) 2.784(4) 2_355
O(2) O(5) 2.584(5) 3_444
O(2) O(4) 3.333(6) 3_444
O(2) C(26) 3.342(6) 3_444
O(3) O(4) 2.780(5) 3_444
O(3) C(28) 3.498(10) 3_444
O(5) C(28) 3.48(1) 1_554

loop_
_geom_torsion_atom_site_label_1
_geom_torsion_atom_site_label_2
_geom_torsion_atom_site_label_3
_geom_torsion_atom_site_label_4
_geom_torsion
_geom_torsion_site_symmetry_1
_geom_torsion_site_symmetry_2
_geom_torsion_site_symmetry_3
_geom_torsion_site_symmetry_4
_geom_torsion_publ_flag
O(1) C(3) C(2) C(1) -178.3(4) 1_555 1_555 1_555 1_555 yes
O(1) C(3) C(4) C(5) 175.0(4) 1_555 1_555 1_555 1_555 yes
O(2) C(7) C(6) C(5) -73.3(5) 1_555 1_555 1_555 1_555 yes
O(2) C(7) C(8) C(9) 74.0(4) 1_555 1_555 1_555 1_555 yes
O(2) C(7) C(8) C(14) -49.2(4) 1_555 1_555 1_555 1_555 yes
O(3) C(12) C(11) C(9) 70.3(4) 1_555 1_555 1_555 1_555 yes
O(3) C(12) C(13) C(14) -70.0(4) 1_555 1_555 1_555 1_555 yes
O(3) C(12) C(13) C(17) 41.7(4) 1_555 1_555 1_555 1_555 yes
O(3) C(12) C(13) C(18) 167.9(3) 1_555 1_555 1_555 1_555 yes
O(4) C(26) C(25) C(24) -24.4(9) 1_555 1_555 1_555 1_555 yes
O(5) C(26) C(25) C(24) 152.8(5) 1_555 1_555 1_555 1_555 yes
C(1) C(2) C(3) C(4) -56.3(5) 1_555 1_555 1_555 1_555 yes
C(1) C(10) C(5) C(4) 49.3(5) 1_555 1_555 1_555 1_555 yes
C(1) C(10) C(5) C(6) 176.7(4) 1_555 1_555 1_555 1_555 yes
C(1) C(10) C(9) C(8) -177.2(4) 1_555 1_555 1_555 1_555 yes
C(1) C(10) C(9) C(11) 55.2(5) 1_555 1_555 1_555 1_555 yes
C(2) C(1) C(10) C(5) -54.5(5) 1_555 1_555 1_555 1_555 yes
C(2) C(1) C(10) C(9) 64.2(5) 1_555 1_555 1_555 1_555 yes
C(2) C(1) C(10) C(19) -172.4(4) 1_555 1_555 1_555 1_555 yes
C(2) C(3) C(4) C(5) 54.5(5) 1_555 1_555 1_555 1_555 yes
C(3) C(2) C(1) C(10) 59.3(5) 1_555 1_555 1_555 1_555 yes
C(3) C(4) C(5) C(6) -179.3(4) 1_555 1_555 1_555 1_555 yes
C(3) C(4) C(5) C(10) -52.4(5) 1_555 1_555 1_555 1_555 yes
C(4) C(5) C(6) C(7) 76.0(5) 1_555 1_555 1_555 1_555 yes
C(4) C(5) C(10) C(9) -72.4(4) 1_555 1_555 1_555 1_555 yes
C(4) C(5) C(10) C(19) 165.6(4) 1_555 1_555 1_555 1_555 yes
C(5) C(6) C(7) C(8) 47.6(5) 1_555 1_555 1_555 1_555 yes
C(5) C(10) C(9) C(8) -58.7(4) 1_555 1_555 1_555 1_555 yes
C(5) C(10) C(9) C(11) 173.7(3) 1_555 1_555 1_555 1_555 yes
C(6) C(5) C(10) C(9) 54.9(5) 1_555 1_555 1_555 1_555 yes
C(6) C(5) C(10) C(19) -67.1(5) 1_555 1_555 1_555 1_555 yes
C(6) C(7) C(8) C(9) -49.0(5) 1_555 1_555 1_555 1_555 yes
C(6) C(7) C(8) C(14) -172.2(4) 1_555 1_555 1_555 1_555 yes
C(7) C(6) C(5) C(10) -51.4(5) 1_555 1_555 1_555 1_555 yes
C(7) C(8) C(9) C(10) 56.5(5) 1_555 1_555 1_555 1_555 yes
C(7) C(8) C(9) C(11) -174.9(4) 1_555 1_555 1_555 1_555 yes
C(7) C(8) C(14) C(13) 179.9(3) 1_555 1_555 1_555 1_555 yes
C(7) C(8) C(14) C(15) -55.4(5) 1_555 1_555 1_555 1_555 yes
C(8) C(9) C(10) C(19) 62.0(5) 1_555 1_555 1_555 1_555 yes
C(8) C(9) C(11) C(12) 52.6(5) 1_555 1_555 1_555 1_555 yes
C(8) C(14) C(13) C(12) -56.8(4) 1_555 1_555 1_555 1_555 yes
C(8) C(14) C(13) C(17) 179.4(3) 1_555 1_555 1_555 1_555 yes
C(8) C(14) C(13) C(18) 62.8(4) 1_555 1_555 1_555 1_555 yes
C(8) C(14) C(15) C(16) -164.3(4) 1_555 1_555 1_555 1_555 yes
C(9) C(8) C(14) C(13) 55.3(4) 1_555 1_555 1_555 1_555 yes
C(9) C(8) C(14) C(15) 180.0(4) 1_555 1_555 1_555 1_555 yes
C(9) C(11) C(12) C(13) -55.2(5) 1_555 1_555 1_555 1_555 yes
C(10) C(9) C(8) C(14) -179.0(3) 1_555 1_555 1_555 1_555 yes
C(10) C(9) C(11) C(12) -179.3(4) 1_555 1_555 1_555 1_555 yes
C(11) C(9) C(8) C(14) -50.4(5) 1_555 1_555 1_555 1_555 yes
C(11) C(9) C(10) C(19) -65.6(5) 1_555 1_555 1_555 1_555 yes
C(11) C(12) C(13) C(14) 54.6(5) 1_555 1_555 1_555 1_555 yes
C(11) C(12) C(13) C(17) 166.4(4) 1_555 1_555 1_555 1_555 yes
C(11) C(12) C(13) C(18) -67.4(4) 1_555 1_555 1_555 1_555 yes
C(12) C(13) C(14) C(15) 171.3(4) 1_555 1_555 1_555 1_555 yes
C(12) C(13) C(17) C(16) -157.7(3) 1_555 1_555 1_555 1_555 yes
C(12) C(13) C(17) C(20) 77.8(5) 1_555 1_555 1_555 1_555 yes
C(13) C(14) C(15) C(16) -34.5(4) 1_555 1_555 1_555 1_555 yes
C(13) C(17) C(16) C(15) 21.5(4) 1_555 1_555 1_555 1_555 yes
C(13) C(17) C(20) C(21) -51.5(6) 1_555 1_555 1_555 1_555 yes
C(13) C(17) C(20) C(22) -175.3(4) 1_555 1_555 1_555 1_555 yes
C(14) C(13) C(17) C(16) -41.4(4) 1_555 1_555 1_555 1_555 yes
C(14) C(13) C(17) C(20) -165.9(4) 1_555 1_555 1_555 1_555 yes
C(14) C(15) C(16) C(17) 7.5(5) 1_555 1_555 1_555 1_555 yes
C(15) C(14) C(13) C(17) 47.6(4) 1_555 1_555 1_555 1_555 yes
C(15) C(14) C(13) C(18) -69.0(4) 1_555 1_555 1_555 1_555 yes
C(15) C(16) C(17) C(20) 150.6(4) 1_555 1_555 1_555 1_555 yes
C(16) C(17) C(13) C(18) 76.9(4) 1_555 1_555 1_555 1_555 yes
C(16) C(17) C(20) C(21) -171.4(4) 1_555 1_555 1_555 1_555 yes
C(16) C(17) C(20) C(22) 64.8(5) 1_555 1_555 1_555 1_555 yes
C(17) C(20) C(22) C(23) -169.8(4) 1_555 1_555 1_555 1_555 yes
C(18) C(13) C(17) C(20) -47.6(5) 1_555 1_555 1_555 1_555 yes
C(20) C(22) C(23) C(24) -177.0(5) 1_555 1_555 1_555 1_555 yes
C(21) C(20) C(22) C(23) 64.8(6) 1_555 1_555 1_555 1_555 yes
C(22) C(23) C(24) C(25) -178.4(5) 1_555 1_555 1_555 1_555 yes
C(23) C(24) C(25) C(26) -179.5(5) 1_555 1_555 1_555 1_555 yes
